data_4072421
loop_
_publ_author_name
'Tan, Runyu'
'Jia, Peng'
'Rao, Yingli'
'Jia, Wenli'
'Hadzovic, Alen'
'Yu, Qing'
'Li, Xia'
'Song, Datong'

_publ_section_title
;
 Diplatinum Complexes Supported by Novel Tetradentate Ligands with
 Quinoline Functionalities for Tandem C&#x2212;Cl Activation and
 Dearomatization
;
_journal_issue 24
_journal_name_full Organometallics
_journal_page_first 6614
_journal_paper_doi 10.1021/om800893r
_journal_volume 27
_journal_year 2008
_chemical_formula_sum 'C56 H56 Cl8 N4 Pt2'
_chemical_formula_weight 1458.83
_chemical_name_systematic
; 
 ? 
;
_space_group_IT_number 2
_symmetry_cell_setting triclinic
_symmetry_space_group_name_Hall '-P 1'
_symmetry_space_group_name_H-M 'P -1'
_atom_sites_solution_hydrogens geom
_atom_sites_solution_primary direct
_atom_sites_solution_secondary difmap
_audit_creation_method SHELXL-97
_cell_angle_alpha 67.5142(17)
_cell_angle_beta 85.269(2)
_cell_angle_gamma 85.9551(17)
_cell_formula_units_Z 1
_cell_length_a 9.3132(4)
_cell_length_b 11.8742(4)
_cell_length_c 13.3219(3)
_cell_measurement_reflns_used 14282
_cell_measurement_temperature 150(2)
_cell_measurement_theta_max 27.00
_cell_measurement_theta_min 2.92
_cell_volume 1355.37(8)
_computing_structure_refinement 'SHELXL-97 (Sheldrick, 1997)'
_computing_structure_solution 'SHELXS-97 (Sheldrick, 1990)'
_diffrn_ambient_temperature 150(2)
_diffrn_measured_fraction_theta_full 0.995
_diffrn_measured_fraction_theta_max 0.995
_diffrn_radiation_monochromator graphite
_diffrn_radiation_source 'fine-focus sealed tube'
_diffrn_radiation_type MoK\a
_diffrn_radiation_wavelength 0.71073
_diffrn_reflns_av_R_equivalents 0.0482
_diffrn_reflns_av_sigmaI/netI 0.0498
_diffrn_reflns_limit_h_max 11
_diffrn_reflns_limit_h_min -11
_diffrn_reflns_limit_k_max 15
_diffrn_reflns_limit_k_min -14
_diffrn_reflns_limit_l_max 16
_diffrn_reflns_limit_l_min -17
_diffrn_reflns_number 14282
_diffrn_reflns_theta_full 27.00
_diffrn_reflns_theta_max 27.00
_diffrn_reflns_theta_min 2.92
_exptl_absorpt_coefficient_mu 5.591
_exptl_absorpt_correction_T_max 0.654
_exptl_absorpt_correction_T_min 0.493
_exptl_absorpt_correction_type multi-scan
_exptl_absorpt_process_details
;
multi-scan from symmetry-related measurements 
 Sortav (Blessing 1995)
;
_exptl_crystal_colour yellow
_exptl_crystal_density_diffrn 1.787
_exptl_crystal_density_method 'not measured'
_exptl_crystal_description plate
_exptl_crystal_F_000 712
_exptl_crystal_size_max 0.22
_exptl_crystal_size_mid 0.14
_exptl_crystal_size_min 0.08
_refine_diff_density_max 2.406
_refine_diff_density_min -2.587
_refine_diff_density_rms 0.198
_refine_ls_extinction_method none
_refine_ls_goodness_of_fit_ref 1.080
_refine_ls_hydrogen_treatment constr
_refine_ls_matrix_type full
_refine_ls_number_parameters 300
_refine_ls_number_reflns 5880
_refine_ls_number_restraints 0
_refine_ls_restrained_S_all 1.080
_refine_ls_R_factor_all 0.0455
_refine_ls_R_factor_gt 0.0389
_refine_ls_shift/su_max 0.001
_refine_ls_shift/su_mean 0.000
_refine_ls_structure_factor_coef Fsqd
_refine_ls_weighting_details 'calc w=1/[\s^2^(Fo^2^)+(0.0600P)^2^+1.2828P] where P=(Fo^2^+2Fc^2^)/3'
_refine_ls_weighting_scheme calc
_refine_ls_wR_factor_gt 0.0964
_refine_ls_wR_factor_ref 0.1011
_reflns_number_gt 5277
_reflns_number_total 5880
_reflns_threshold_expression >2sigma(I)
_cod_data_source_file om800893r_si_001.cif
_cod_data_source_block 5a
_cod_original_sg_symbol_H-M P-1
_cod_database_code 4072421

loop_
_symmetry_equiv_pos_as_xyz
'x, y, z'
'-x, -y, -z'

loop_
_atom_site_label
_atom_site_type_symbol
_atom_site_fract_x
_atom_site_fract_y
_atom_site_fract_z
_atom_site_U_iso_or_equiv
_atom_site_adp_type
_atom_site_occupancy
_atom_site_symmetry_multiplicity
_atom_site_calc_flag
_atom_site_refinement_flags
Pt1 Pt 0.59120(2) 0.246297(15) 0.296621(13) 0.01806(8) Uani 1 1 d .
Cl1 Cl 0.72422(17) 0.39097(12) 0.13828(11) 0.0300(3) Uani 1 1 d .
Cl2 Cl 0.1510(2) 0.13755(17) 0.18625(15) 0.0520(5) Uani 1 1 d .
Cl3 Cl -0.0488(3) 0.1237(2) 0.03818(18) 0.0683(6) Uani 1 1 d .
Cl4 Cl 0.1189(2) 0.33818(16) -0.01858(13) 0.0474(4) Uani 1 1 d .
N1 N 0.3853(5) 0.3394(4) 0.2539(3) 0.0192(9) Uani 1 1 d .
N2 N 0.6167(5) 0.3553(4) 0.3945(3) 0.0194(9) Uani 1 1 d .
C1 C 0.3478(7) 0.4271(5) 0.1611(4) 0.0268(12) Uani 1 1 d .
H1A H 0.4169 0.4511 0.1009 0.032 Uiso 1 1 calc R
C1S C 0.0313(7) 0.2205(5) 0.0869(5) 0.0318(13) Uani 1 1 d .
H1SA H -0.0468 0.2583 0.1216 0.038 Uiso 1 1 calc R
C2 C 0.2096(6) 0.4860(5) 0.1484(4) 0.0288(12) Uani 1 1 d .
H2A H 0.1864 0.5479 0.0807 0.035 Uiso 1 1 calc R
C3 C 0.1107(6) 0.4536(5) 0.2334(4) 0.0276(12) Uani 1 1 d .
H3A H 0.0175 0.4930 0.2256 0.033 Uiso 1 1 calc R
C4 C 0.1456(6) 0.3606(5) 0.3345(4) 0.0206(10) Uani 1 1 d .
C5 C 0.0483(6) 0.3219(5) 0.4279(4) 0.0239(11) Uani 1 1 d .
H5A H -0.0456 0.3593 0.4254 0.029 Uiso 1 1 calc R
C6 C 0.0910(6) 0.2292(4) 0.5231(4) 0.0203(10) Uani 1 1 d .
C7 C 0.2301(6) 0.1736(4) 0.5253(4) 0.0209(11) Uani 1 1 d .
H7A H 0.2589 0.1111 0.5911 0.025 Uiso 1 1 calc R
C8 C 0.3262(6) 0.2071(4) 0.4350(4) 0.0180(10) Uani 1 1 d .
C9 C 0.2844(6) 0.3034(4) 0.3400(4) 0.0186(10) Uani 1 1 d .
C10 C -0.0106(8) 0.1820(7) 0.6230(5) 0.0443(8) Uani 1 1 d .
H10A H -0.0129 0.0922 0.6472 0.053 Uiso 1 1 calc R
H10B H -0.1089 0.2163 0.6032 0.053 Uiso 1 1 calc R
C11 C 0.0292(8) 0.2127(7) 0.7169(5) 0.0443(8) Uani 1 1 d .
H11A H -0.0416 0.1797 0.7784 0.066 Uiso 1 1 calc R
H11B H 0.0299 0.3015 0.6944 0.066 Uiso 1 1 calc R
H11C H 0.1252 0.1769 0.7389 0.066 Uiso 1 1 calc R
C12 C 0.6417(6) 0.4718(5) 0.3369(4) 0.0260(12) Uani 1 1 d .
H12A H 0.6324 0.5020 0.2605 0.031 Uiso 1 1 calc R
C13 C 0.6814(7) 0.5530(5) 0.3830(5) 0.0306(13) Uani 1 1 d .
H13A H 0.6996 0.6355 0.3388 0.037 Uiso 1 1 calc R
C14 C 0.6929(6) 0.5107(5) 0.4908(5) 0.0280(12) Uani 1 1 d .
H14A H 0.7226 0.5632 0.5233 0.034 Uiso 1 1 calc R
C15 C 0.6617(6) 0.3899(5) 0.5563(4) 0.0206(10) Uani 1 1 d .
C16 C 0.6664(6) 0.3460(5) 0.6720(4) 0.0252(12) Uani 1 1 d .
H16A H 0.6982 0.3978 0.7044 0.030 Uiso 1 1 calc R
C17 C 0.6262(6) 0.2313(5) 0.7366(4) 0.0233(11) Uani 1 1 d .
C18 C 0.5862(6) 0.1554(5) 0.6848(4) 0.0213(11) Uani 1 1 d .
H18A H 0.5574 0.0757 0.7300 0.026 Uiso 1 1 calc R
C19 C 0.5857(6) 0.1881(4) 0.5729(4) 0.0178(10) Uani 1 1 d .
C20 C 0.6205(5) 0.3111(4) 0.5058(4) 0.0183(10) Uani 1 1 d .
C21 C 0.6223(8) 0.1855(7) 0.8587(5) 0.0443(8) Uani 1 1 d .
H21A H 0.6767 0.2403 0.8805 0.053 Uiso 1 1 calc R
H21B H 0.6704 0.1032 0.8871 0.053 Uiso 1 1 calc R
C22 C 0.4690(8) 0.1790(7) 0.9089(5) 0.0443(8) Uani 1 1 d .
H22A H 0.4712 0.1485 0.9883 0.066 Uiso 1 1 calc R
H22B H 0.4153 0.1237 0.8885 0.066 Uiso 1 1 calc R
H22C H 0.4218 0.2605 0.8822 0.066 Uiso 1 1 calc R
C23 C 0.5449(6) 0.0945(4) 0.5327(4) 0.0171(10) Uani 1 1 d .
C24 C 0.4647(5) 0.1307(4) 0.4317(4) 0.0160(10) Uani 1 1 d .
C25 C 0.4200(5) 0.0230(4) 0.4115(4) 0.0156(9) Uani 1 1 d .
H25A H 0.3601 0.0399 0.3527 0.019 Uiso 1 1 calc R
C26 C 0.5773(7) 0.1470(5) 0.2000(4) 0.0258(12) Uani 1 1 d .
H26A H 0.6094 0.0621 0.2396 0.039 Uiso 1 1 calc R
H26B H 0.6388 0.1820 0.1331 0.039 Uiso 1 1 calc R
H26C H 0.4771 0.1498 0.1814 0.039 Uiso 1 1 calc R
C27 C 0.7846(6) 0.1557(5) 0.3434(4) 0.0230(11) Uani 1 1 d .
H27A H 0.7739 0.0987 0.4193 0.035 Uiso 1 1 calc R
H27B H 0.8571 0.2146 0.3363 0.035 Uiso 1 1 calc R
H27C H 0.8153 0.1103 0.2969 0.035 Uiso 1 1 calc R

loop_
_atom_site_aniso_label
_atom_site_aniso_U_11
_atom_site_aniso_U_22
_atom_site_aniso_U_33
_atom_site_aniso_U_23
_atom_site_aniso_U_13
_atom_site_aniso_U_12
Pt1 0.02353(13) 0.01563(12) 0.01531(12) -0.00628(8) 0.00053(8) -0.00225(8)
Cl1 0.0376(8) 0.0241(6) 0.0236(6) -0.0049(5) 0.0079(6) -0.0052(6)
Cl2 0.0459(11) 0.0492(10) 0.0457(9) 0.0021(8) -0.0186(8) -0.0017(8)
Cl3 0.0734(15) 0.0791(15) 0.0724(13) -0.0461(12) -0.0119(11) -0.0229(12)
Cl4 0.0499(11) 0.0445(9) 0.0349(8) -0.0007(7) -0.0006(7) -0.0032(8)
N1 0.023(2) 0.018(2) 0.017(2) -0.0079(17) -0.0015(17) 0.0007(17)
N2 0.025(2) 0.017(2) 0.021(2) -0.0122(17) -0.0035(17) -0.0002(17)
C1 0.037(3) 0.024(3) 0.019(2) -0.007(2) -0.002(2) -0.001(2)
C1S 0.031(3) 0.035(3) 0.027(3) -0.009(2) -0.005(2) 0.003(3)
C2 0.034(3) 0.029(3) 0.020(2) -0.005(2) -0.008(2) 0.004(2)
C3 0.031(3) 0.022(3) 0.031(3) -0.010(2) -0.014(2) 0.007(2)
C4 0.022(3) 0.020(2) 0.022(2) -0.010(2) -0.009(2) 0.004(2)
C5 0.020(3) 0.024(3) 0.034(3) -0.018(2) -0.005(2) 0.002(2)
C6 0.024(3) 0.015(2) 0.022(2) -0.0071(19) 0.000(2) -0.002(2)
C7 0.027(3) 0.017(2) 0.018(2) -0.0057(19) -0.002(2) -0.004(2)
C8 0.024(3) 0.014(2) 0.021(2) -0.0110(19) -0.005(2) -0.001(2)
C9 0.025(3) 0.017(2) 0.017(2) -0.0095(19) -0.0054(19) 0.000(2)
C10 0.047(2) 0.060(2) 0.0268(16) -0.0173(15) 0.0010(14) -0.0059(17)
C11 0.047(2) 0.060(2) 0.0268(16) -0.0173(15) 0.0010(14) -0.0059(17)
C12 0.029(3) 0.019(3) 0.030(3) -0.009(2) -0.006(2) 0.003(2)
C13 0.035(3) 0.014(2) 0.043(3) -0.009(2) -0.007(3) 0.000(2)
C14 0.031(3) 0.022(3) 0.038(3) -0.018(2) -0.007(2) -0.001(2)
C15 0.020(3) 0.020(2) 0.026(3) -0.013(2) -0.002(2) -0.001(2)
C16 0.033(3) 0.021(3) 0.030(3) -0.019(2) -0.007(2) -0.003(2)
C17 0.025(3) 0.027(3) 0.022(2) -0.013(2) -0.003(2) 0.002(2)
C18 0.028(3) 0.017(2) 0.022(2) -0.010(2) -0.003(2) -0.002(2)
C19 0.019(3) 0.018(2) 0.018(2) -0.0094(19) -0.0017(19) 0.0006(19)
C20 0.017(3) 0.016(2) 0.023(2) -0.0087(19) -0.0030(19) 0.0038(19)
C21 0.047(2) 0.060(2) 0.0268(16) -0.0173(15) 0.0010(14) -0.0059(17)
C22 0.047(2) 0.060(2) 0.0268(16) -0.0173(15) 0.0010(14) -0.0059(17)
C23 0.022(3) 0.019(2) 0.011(2) -0.0071(18) 0.0007(18) -0.003(2)
C24 0.017(2) 0.018(2) 0.015(2) -0.0086(18) -0.0027(18) 0.0046(19)
C25 0.016(2) 0.017(2) 0.015(2) -0.0069(18) -0.0007(18) -0.0003(19)
C26 0.041(3) 0.028(3) 0.014(2) -0.014(2) 0.002(2) -0.007(2)
C27 0.022(3) 0.021(3) 0.025(3) -0.009(2) 0.003(2) 0.001(2)

loop_
_atom_type_symbol
_atom_type_description
_atom_type_scat_dispersion_real
_atom_type_scat_dispersion_imag
_atom_type_scat_source
C C 0.0033 0.0016 'International Tables Vol C Tables 4.2.6.8 and 6.1.1.4'
H H 0.0000 0.0000 'International Tables Vol C Tables 4.2.6.8 and 6.1.1.4'
N N 0.0061 0.0033 'International Tables Vol C Tables 4.2.6.8 and 6.1.1.4'
Cl Cl 0.1484 0.1585 'International Tables Vol C Tables 4.2.6.8 and 6.1.1.4'
Pt Pt -1.7033 8.3905 'International Tables Vol C Tables 4.2.6.8 and 6.1.1.4'

loop_
_geom_angle_atom_site_label_1
_geom_angle_atom_site_label_2
_geom_angle_atom_site_label_3
_geom_angle
_geom_angle_site_symmetry_1
C27 Pt1 C26 88.0(2) .
C27 Pt1 C24 96.2(2) .
C26 Pt1 C24 96.1(2) .
C27 Pt1 N1 177.83(16) .
C26 Pt1 N1 93.2(2) .
C24 Pt1 N1 81.93(17) .
C27 Pt1 N2 90.37(19) .
C26 Pt1 N2 176.99(18) .
C24 Pt1 N2 86.62(17) .
N1 Pt1 N2 88.43(16) .
C27 Pt1 Cl1 87.49(15) .
C26 Pt1 Cl1 85.40(16) .
C24 Pt1 Cl1 176.06(13) .
N1 Pt1 Cl1 94.36(12) .
N2 Pt1 Cl1 91.98(12) .
C1 N1 C9 118.5(5) .
C1 N1 Pt1 129.5(4) .
C9 N1 Pt1 111.9(3) .
C12 N2 C20 119.5(4) .
C12 N2 Pt1 114.5(3) .
C20 N2 Pt1 125.8(3) .
N1 C1 C2 122.6(5) .
Cl2 C1S Cl4 110.6(3) .
Cl2 C1S Cl3 110.6(3) .
Cl4 C1S Cl3 111.6(3) .
C3 C2 C1 119.4(5) .
C2 C3 C4 120.1(5) .
C9 C4 C5 119.1(5) .
C9 C4 C3 117.2(5) .
C5 C4 C3 123.7(5) .
C6 C5 C4 119.8(5) .
C5 C6 C7 119.5(5) .
C5 C6 C10 121.6(5) .
C7 C6 C10 118.8(5) .
C8 C7 C6 122.2(5) .
C7 C8 C9 118.2(5) .
C7 C8 C24 121.5(4) .
C9 C8 C24 119.8(4) .
N1 C9 C8 116.8(5) .
N1 C9 C4 122.0(4) .
C8 C9 C4 121.2(5) .
C6 C10 C11 114.2(6) .
N2 C12 C13 123.4(5) .
C14 C13 C12 118.3(5) .
C13 C14 C15 120.7(5) .
C14 C15 C16 121.0(4) .
C14 C15 C20 118.9(5) .
C16 C15 C20 120.0(4) .
C17 C16 C15 121.3(4) .
C16 C17 C18 117.6(5) .
C16 C17 C21 122.3(5) .
C18 C17 C21 120.1(5) .
C19 C18 C17 125.1(5) .
C18 C19 C20 116.9(4) .
C18 C19 C23 117.6(4) .
C20 C19 C23 125.4(4) .
N2 C20 C15 119.0(4) .
N2 C20 C19 122.0(4) .
C15 C20 C19 119.0(4) .
C17 C21 C22 112.0(5) .
C25 C23 C19 119.2(4) 2_656
C25 C23 C24 120.1(4) 2_656
C19 C23 C24 120.7(4) .
C23 C24 C25 112.5(4) .
C23 C24 C8 112.8(4) .
C25 C24 C8 106.0(4) .
C23 C24 Pt1 109.8(3) .
C25 C24 Pt1 111.0(3) .
C8 C24 Pt1 104.4(3) .
C23 C25 C24 127.1(4) 2_656

loop_
_geom_bond_atom_site_label_1
_geom_bond_atom_site_label_2
_geom_bond_distance
_geom_bond_site_symmetry_2
Pt1 C27 2.047(6) .
Pt1 C26 2.068(5) .
Pt1 C24 2.121(5) .
Pt1 N1 2.150(4) .
Pt1 N2 2.195(4) .
Pt1 Cl1 2.4562(13) .
Cl2 C1S 1.748(6) .
Cl3 C1S 1.752(6) .
Cl4 C1S 1.751(6) .
N1 C1 1.331(7) .
N1 C9 1.373(7) .
N2 C12 1.327(7) .
N2 C20 1.373(6) .
C1 C2 1.412(8) .
C2 C3 1.351(8) .
C3 C4 1.422(7) .
C4 C9 1.411(7) .
C4 C5 1.420(8) .
C5 C6 1.390(7) .
C6 C7 1.409(8) .
C6 C10 1.509(8) .
C7 C8 1.383(7) .
C8 C9 1.405(7) .
C8 C24 1.532(7) .
C10 C11 1.510(8) .
C12 C13 1.408(7) .
C13 C14 1.339(8) .
C14 C15 1.401(7) .
C15 C16 1.429(7) .
C15 C20 1.432(7) .
C16 C17 1.363(8) .
C17 C18 1.411(7) .
C17 C21 1.503(8) .
C18 C19 1.390(7) .
C19 C20 1.434(7) .
C19 C23 1.488(6) .
C21 C22 1.520(10) .
C23 C25 1.337(7) 2_656
C23 C24 1.494(6) .
C24 C25 1.496(6) .
C25 C23 1.337(7) 2_656
